data_4312571
loop_
_publ_author_name
'Lei Zhu'
'Osvaldo dos Santos'
'Chi Wan Koo'
'Marc Rybstein'
'Louise Pape'
'James W. Canary'

_publ_section_title
;
 Geometry-Dependent Phosphodiester Hydrolysis Catalyzed by Binuclear
 Copper Complexes
;
_journal_name_full 'Inorganic Chemistry'
_journal_page_first 7912
_journal_page_last 7920
_journal_paper_doi 10.1021/ic0340985
_journal_volume 42
_journal_year 2003
_chemical_formula_moiety 'C46 H44 N10 Zn2, 4(Cl O4), 3(C2 H3 N)'
_chemical_formula_sum 'C52 H56 Cl4 N13 O16 Zn2'
_chemical_formula_weight 1391.64
_chemical_name_common 02130
_chemical_name_systematic
; 
 ? 
;
_space_group_IT_number 14
_symmetry_cell_setting monoclinic
_symmetry_space_group_name_Hall '-P 2ybc'
_symmetry_space_group_name_H-M 'P 1 21/c 1'
_atom_sites_solution_hydrogens geom
_atom_sites_solution_primary direct
_atom_sites_solution_secondary 'difference Fourier synthesis'
_audit_creation_method SHELXL-97
_cell_angle_alpha 90.00
_cell_angle_beta 97.332(2)
_cell_angle_gamma 90.00
_cell_formula_units_Z 2
_cell_length_a 11.7208(12)
_cell_length_b 18.3144(18)
_cell_length_c 14.1549(14)
_cell_measurement_reflns_used 2797
_cell_measurement_temperature 173(2)
_cell_measurement_theta_max 24.91
_cell_measurement_theta_min 2.40
_cell_volume 3013.6(5)
_computing_cell_refinement 'Bruker SMART'
_computing_data_collection 'Bruker SMART'
_computing_data_reduction 'Bruker SAINT'
_computing_molecular_graphics 'Bruker SHELXTL'
_computing_publication_material 'Bruker SHELXTL'
_computing_structure_refinement SHELXL-97
_computing_structure_solution SIR92
_diffrn_ambient_temperature 173(2)
_diffrn_measured_fraction_theta_full 0.999
_diffrn_measured_fraction_theta_max 0.999
_diffrn_measurement_device_type 'Bruker CCD area detector'
_diffrn_measurement_method 'phi and omega scans'
_diffrn_radiation_monochromator graphite
_diffrn_radiation_source 'fine-focus sealed tube'
_diffrn_radiation_type MoK\a
_diffrn_radiation_wavelength 0.71073
_diffrn_reflns_av_R_equivalents 0.037
_diffrn_reflns_av_sigmaI/netI 0.0308
_diffrn_reflns_limit_h_max 13
_diffrn_reflns_limit_h_min -13
_diffrn_reflns_limit_k_max 21
_diffrn_reflns_limit_k_min -21
_diffrn_reflns_limit_l_max 16
_diffrn_reflns_limit_l_min -16
_diffrn_reflns_number 22569
_diffrn_reflns_theta_full 25.04
_diffrn_reflns_theta_max 25.04
_diffrn_reflns_theta_min 1.75
_diffrn_standards_decay_% none
_exptl_absorpt_coefficient_mu 1.051
_exptl_absorpt_correction_T_max 0.864
_exptl_absorpt_correction_T_min 0.764
_exptl_absorpt_correction_type multi-scan
_exptl_absorpt_process_details 'SADABS 2.03 (Sheldrick, 2000)'
_exptl_crystal_colour colourless
_exptl_crystal_density_diffrn 1.534
_exptl_crystal_density_meas ?
_exptl_crystal_density_method 'not measured'
_exptl_crystal_description block
_exptl_crystal_F_000 1430
_exptl_crystal_size_max 0.30
_exptl_crystal_size_mid 0.25
_exptl_crystal_size_min 0.13
_refine_diff_density_max 0.753
_refine_diff_density_min -0.684
_refine_diff_density_rms 0.079
_refine_ls_extinction_method none
_refine_ls_goodness_of_fit_ref 1.063
_refine_ls_hydrogen_treatment constr
_refine_ls_matrix_type full
_refine_ls_number_parameters 404
_refine_ls_number_reflns 5322
_refine_ls_number_restraints 90
_refine_ls_restrained_S_all 1.161
_refine_ls_R_factor_all 0.0604
_refine_ls_R_factor_gt 0.0481
_refine_ls_shift/su_max 0.000
_refine_ls_shift/su_mean 0.000
_refine_ls_structure_factor_coef Fsqd
_refine_ls_weighting_details 'calc w=1/[\s^2^(Fo^2^)+(0.0584P)^2^+6.160P] where P=(Fo^2^+2Fc^2^)/3'
_refine_ls_weighting_scheme calc
_refine_ls_wR_factor_gt 0.1232
_refine_ls_wR_factor_ref 0.1345
_reflns_number_gt 4387
_reflns_number_total 5322
_reflns_threshold_expression >2sigma(I)
_cod_data_source_file ic0340985si20030129_074641_3.cif
_cod_data_source_block 02130
_cod_depositor_comments
;
The following automatic conversions were performed:

'_symmetry_cell_setting' value 'Monoclinic' changed to 'monoclinic'
according to the built-in table from CIF Core dictionary named
'cif_core.dic' version 2.4.1 from 2010-06-29.

Automatic conversion script
Id: cif_fix_values 1646 2011-03-28 12:23:43Z adriana 

The following automatic conversions were performed:

'_exptl_crystal_density_meas' value 'not measured' was changed to '?'
- the value is perceived as not measured.

Automatic conversion script
Id: cif_fix_values 3008 2015-01-20 13:52:24Z robertas 

The following automatic conversions were performed:

'_atom_sites_solution_primary' value 'direct methods' was changed to
'direct'.

'_atom_sites_solution_hydrogens' value 'placed geometrically' was
changed to 'geom'.

Automatic conversion script
Id: cif_fix_values 6452 2018-10-05 10:23:21Z andrius 
;
_cod_database_code 4312571

loop_
_symmetry_equiv_pos_as_xyz
'x, y, z'
'-x, y+1/2, -z+1/2'
'-x, -y, -z'
'x, -y-1/2, z-1/2'

loop_
_atom_site_label
_atom_site_type_symbol
_atom_site_fract_x
_atom_site_fract_y
_atom_site_fract_z
_atom_site_U_iso_or_equiv
_atom_site_adp_type
_atom_site_occupancy
_atom_site_symmetry_multiplicity
_atom_site_calc_flag
_atom_site_refinement_flags
_atom_site_disorder_assembly
_atom_site_disorder_group
Zn1 Zn 0.77996(4) 0.03099(2) 0.70734(3) 0.03193(16) Uani 1 1 d . . .
N1 N 0.8780(3) -0.03509(17) 0.8193(2) 0.0347(8) Uani 1 1 d . . .
N2 N 0.6813(3) 0.04769(17) 0.8138(2) 0.0344(7) Uani 1 1 d . . .
N3 N 0.9394(3) 0.08226(18) 0.7197(2) 0.0361(8) Uani 1 1 d . . .
N4 N 0.7639(3) -0.07221(17) 0.6448(2) 0.0329(7) Uani 1 1 d . . .
N1S N 0.7047(3) 0.10532(19) 0.6061(2) 0.0396(8) Uani 1 1 d . . .
C2S C 0.6650(4) 0.1473(2) 0.5532(3) 0.0397(10) Uani 1 1 d . . .
C3S C 0.6135(4) 0.2013(3) 0.4852(4) 0.0574(14) Uani 1 1 d . . .
H3S1 H 0.5810 0.1767 0.4263 0.086 Uiso 1 1 calc R . .
H3S2 H 0.6724 0.2361 0.4710 0.086 Uiso 1 1 calc R . .
H3S3 H 0.5523 0.2273 0.5124 0.086 Uiso 1 1 calc R . .
C1 C 0.7938(4) -0.0549(2) 0.8832(3) 0.0405(10) Uani 1 1 d . . .
H1A H 0.8346 -0.0669 0.9469 0.049 Uiso 1 1 calc R . .
H1B H 0.7510 -0.0988 0.8581 0.049 Uiso 1 1 calc R . .
C2 C 0.7100(4) 0.0066(2) 0.8923(3) 0.0368(9) Uani 1 1 d . . .
C3 C 0.6606(4) 0.0193(3) 0.9741(3) 0.0478(11) Uani 1 1 d . . .
H3A H 0.6811 -0.0102 1.0289 0.057 Uiso 1 1 calc R . .
C4 C 0.5810(4) 0.0750(3) 0.9763(3) 0.0513(12) Uani 1 1 d . . .
H4A H 0.5481 0.0850 1.0329 0.062 Uiso 1 1 calc R . .
C5 C 0.5507(4) 0.1153(2) 0.8956(3) 0.0452(11) Uani 1 1 d . . .
H5A H 0.4944 0.1527 0.8947 0.054 Uiso 1 1 calc R . .
C6 C 0.6026(4) 0.1008(2) 0.8156(3) 0.0397(10) Uani 1 1 d . . .
H6A H 0.5822 0.1294 0.7599 0.048 Uiso 1 1 calc R . .
C11 C 0.9710(4) 0.0112(2) 0.8655(3) 0.0372(9) Uani 1 1 d . . .
H11A H 1.0349 -0.0200 0.8950 0.045 Uiso 1 1 calc R . .
H11B H 0.9424 0.0402 0.9166 0.045 Uiso 1 1 calc R . .
C12 C 1.0152(4) 0.0622(2) 0.7943(3) 0.0358(9) Uani 1 1 d . . .
C13 C 1.1256(4) 0.0897(3) 0.8081(3) 0.0461(11) Uani 1 1 d . . .
H13A H 1.1787 0.0732 0.8600 0.055 Uiso 1 1 calc R . .
C14 C 1.1583(4) 0.1414(3) 0.7459(4) 0.0521(12) Uani 1 1 d . . .
H14A H 1.2336 0.1614 0.7548 0.062 Uiso 1 1 calc R . .
C15 C 1.0800(4) 0.1633(3) 0.6711(3) 0.0502(11) Uani 1 1 d . . .
H15A H 1.1002 0.1991 0.6277 0.060 Uiso 1 1 calc R . .
C16 C 0.9720(4) 0.1329(2) 0.6597(3) 0.0438(10) Uani 1 1 d . . .
H16A H 0.9183 0.1481 0.6074 0.053 Uiso 1 1 calc R . .
C21 C 0.9231(4) -0.0978(2) 0.7712(3) 0.0433(10) Uani 1 1 d . . .
H21A H 0.9323 -0.1397 0.8158 0.052 Uiso 1 1 calc R . .
H21B H 1.0000 -0.0854 0.7540 0.052 Uiso 1 1 calc R . .
C22 C 0.8453(3) -0.1202(2) 0.6819(3) 0.0330(9) Uani 1 1 d . . .
C23 C 0.8618(3) -0.1861(2) 0.6391(3) 0.0367(9) Uani 1 1 d . . .
H23A H 0.9191 -0.2189 0.6672 0.044 Uiso 1 1 calc R . .
C24 C 0.7950(4) -0.2042(2) 0.5554(3) 0.0368(9) Uani 1 1 d . . .
H24A H 0.8074 -0.2486 0.5237 0.044 Uiso 1 1 calc R . .
C25 C 0.7095(3) -0.1565(2) 0.5182(3) 0.0371(9) Uani 1 1 d . . .
H25A H 0.6617 -0.1682 0.4609 0.044 Uiso 1 1 calc R . .
C26 C 0.6940(3) -0.0916(2) 0.5651(3) 0.0322(8) Uani 1 1 d . . .
C27 C 0.5950(3) -0.0435(2) 0.5314(3) 0.0322(8) Uani 1 1 d . . .
C28 C 0.5751(3) -0.0212(2) 0.4369(3) 0.0346(9) Uani 1 1 d . . .
H28A H 0.6264 -0.0358 0.3935 0.042 Uiso 1 1 calc R . .
C29 C 0.4805(3) 0.0222(2) 0.4055(3) 0.0345(9) Uani 1 1 d . . .
H29A H 0.4674 0.0373 0.3408 0.041 Uiso 1 1 calc R . .
Cl1 Cl 0.58349(9) -0.21460(6) 0.80535(8) 0.0480(3) Uani 1 1 d D . .
O1 O 0.7028(3) -0.22370(19) 0.8348(3) 0.0653(10) Uani 1 1 d D A .
O2 O 0.5054(7) -0.2647(4) 0.8401(6) 0.065(2) Uiso 0.50 1 d PD A 1
O3 O 0.5836(14) -0.2361(9) 0.7052(6) 0.079(5) Uiso 0.33 1 d PD A 1
O4 O 0.5423(9) -0.1411(4) 0.7955(11) 0.058(3) Uiso 0.33 1 d PD A 1
O2' O 0.5337(8) -0.2844(4) 0.8159(7) 0.070(2) Uiso 0.50 1 d PD A 2
O3' O 0.5606(13) -0.2084(11) 0.7034(5) 0.075(4) Uiso 0.33 1 d PD A 2
O4' O 0.5407(11) -0.1486(6) 0.8414(12) 0.071(4) Uiso 0.33 1 d PD A 2
O3" O 0.5562(11) -0.1617(8) 0.7337(10) 0.081(4) Uiso 0.33 1 d PD A 3
O4" O 0.5640(10) -0.1781(7) 0.8938(7) 0.071(3) Uiso 0.33 1 d PD A 3
Cl2 Cl 0.90640(9) 0.19532(6) 0.97747(8) 0.0480(3) Uani 1 1 d D . .
O5 O 1.0223(3) 0.1718(2) 0.9963(3) 0.0640(10) Uani 1 1 d D B .
O6 O 0.8559(11) 0.1985(8) 1.0667(7) 0.074(4) Uiso 0.33 1 d PD B 1
O7 O 0.8255(8) 0.1647(6) 0.9069(7) 0.050(3) Uiso 0.33 1 d PD B 1
O8 O 0.9160(14) 0.2749(4) 0.9587(11) 0.058(6) Uiso 0.33 1 d PD B 1
O6' O 0.8314(15) 0.1640(13) 1.0391(14) 0.118(7) Uiso 0.33 1 d PD B 2
O7' O 0.8557(12) 0.1751(7) 0.8831(6) 0.039(3) Uiso 0.33 1 d PD B 2
O8' O 0.8978(14) 0.2748(4) 0.9761(13) 0.050(4) Uiso 0.33 1 d PD B 2
O6" O 0.8549(10) 0.1318(6) 1.0188(9) 0.065(3) Uiso 0.33 1 d PD B 3
O7" O 0.8935(12) 0.1902(8) 0.8731(5) 0.067(4) Uiso 0.33 1 d PD B 3
O8" O 0.8794(11) 0.2605(6) 1.0210(10) 0.073(4) Uiso 0.33 1 d PD B 3
N4S N 0.8999(11) 0.0281(8) 0.4431(10) 0.093(4) Uiso 0.50 1 d PD C -1
C5S C 0.9763(12) 0.0030(9) 0.4881(11) 0.078(4) Uiso 0.50 1 d PD C -1
C6S C 1.0542(13) -0.0374(8) 0.5607(10) 0.081(4) Uiso 0.50 1 d PD C -1
N7S N 1.3198(11) -0.0381(6) 0.7794(9) 0.096(4) Uiso 0.563(18) 1 d PD D 1
C8S C 1.2803(9) -0.0941(7) 0.7620(8) 0.063(3) Uiso 0.563(18) 1 d PD D 1
C9S C 1.2445(16) -0.1681(9) 0.7313(15) 0.118(6) Uiso 0.563(18) 1 d PD D 1
N7S' N 1.2451(12) -0.1964(7) 0.7727(11) 0.090(5) Uiso 0.437(18) 1 d PD D 2
C8S' C 1.2498(14) -0.1344(8) 0.7546(12) 0.068(4) Uiso 0.437(18) 1 d PD D 2
C9S' C 1.259(2) -0.0568(8) 0.7425(16) 0.100(6) Uiso 0.437(18) 1 d PD D 2

loop_
_atom_site_aniso_label
_atom_site_aniso_U_11
_atom_site_aniso_U_22
_atom_site_aniso_U_33
_atom_site_aniso_U_23
_atom_site_aniso_U_13
_atom_site_aniso_U_12
Zn1 0.0416(3) 0.0247(3) 0.0270(3) 0.00054(18) -0.00510(18) 0.00640(18)
N1 0.0435(19) 0.0263(17) 0.0310(17) 0.0021(14) -0.0078(14) 0.0034(14)
N2 0.0443(19) 0.0262(17) 0.0308(17) -0.0005(14) -0.0019(14) 0.0009(14)
N3 0.0429(19) 0.0342(18) 0.0295(17) 0.0029(14) -0.0023(14) 0.0030(15)
N4 0.0385(18) 0.0289(17) 0.0285(17) -0.0030(14) -0.0060(14) 0.0066(14)
N1S 0.047(2) 0.0325(19) 0.0365(19) 0.0065(16) -0.0052(16) 0.0066(15)
C2S 0.040(2) 0.038(2) 0.041(2) 0.006(2) 0.0041(18) 0.0020(19)
C3S 0.048(3) 0.059(3) 0.064(3) 0.035(3) 0.003(2) 0.008(2)
C1 0.052(3) 0.029(2) 0.036(2) 0.0065(18) -0.0083(19) -0.0016(18)
C2 0.041(2) 0.033(2) 0.034(2) 0.0021(17) -0.0028(17) -0.0110(17)
C3 0.049(3) 0.051(3) 0.042(3) 0.010(2) 0.004(2) -0.010(2)
C4 0.047(3) 0.065(3) 0.044(3) -0.006(2) 0.012(2) -0.013(2)
C5 0.042(2) 0.039(2) 0.055(3) -0.009(2) 0.008(2) -0.0037(19)
C6 0.046(2) 0.033(2) 0.039(2) -0.0010(18) 0.0001(18) 0.0029(18)
C11 0.045(2) 0.033(2) 0.030(2) -0.0009(17) -0.0111(17) 0.0017(17)
C12 0.045(2) 0.030(2) 0.031(2) -0.0034(17) -0.0014(17) 0.0046(17)
C13 0.043(2) 0.049(3) 0.043(3) 0.000(2) -0.0051(19) 0.004(2)
C14 0.045(3) 0.056(3) 0.056(3) -0.001(2) 0.005(2) -0.005(2)
C15 0.058(3) 0.046(3) 0.047(3) 0.004(2) 0.011(2) -0.005(2)
C16 0.053(3) 0.041(2) 0.036(2) 0.0081(19) 0.0000(19) 0.002(2)
C21 0.051(3) 0.030(2) 0.043(2) -0.0031(18) -0.014(2) 0.0139(18)
C22 0.038(2) 0.028(2) 0.032(2) -0.0007(16) -0.0024(16) 0.0070(16)
C23 0.039(2) 0.029(2) 0.041(2) 0.0019(18) 0.0000(17) 0.0093(17)
C24 0.046(2) 0.027(2) 0.038(2) -0.0052(17) 0.0067(18) 0.0055(17)
C25 0.041(2) 0.036(2) 0.033(2) -0.0068(18) -0.0004(17) 0.0023(18)
C26 0.037(2) 0.032(2) 0.0264(19) -0.0029(16) 0.0002(16) 0.0038(16)
C27 0.035(2) 0.029(2) 0.030(2) -0.0047(16) -0.0049(16) 0.0035(16)
C28 0.038(2) 0.037(2) 0.028(2) -0.0074(17) -0.0008(16) 0.0078(17)
C29 0.042(2) 0.037(2) 0.0217(18) -0.0038(16) -0.0045(16) 0.0055(17)
Cl1 0.0431(6) 0.0450(6) 0.0553(7) 0.0139(5) 0.0032(5) -0.0019(5)
O1 0.049(2) 0.050(2) 0.093(3) 0.006(2) -0.0035(19) 0.0034(16)
Cl2 0.0382(6) 0.0521(7) 0.0528(7) -0.0088(5) 0.0027(5) -0.0089(5)
O5 0.0471(19) 0.063(2) 0.080(3) 0.004(2) -0.0012(18) -0.0002(17)

loop_
_atom_type_symbol
_atom_type_description
_atom_type_scat_dispersion_real
_atom_type_scat_dispersion_imag
_atom_type_scat_source
C C 0.0033 0.0016 'International Tables Vol C Tables 4.2.6.8 and 6.1.1.4'
H H 0.0000 0.0000 'International Tables Vol C Tables 4.2.6.8 and 6.1.1.4'
N N 0.0061 0.0033 'International Tables Vol C Tables 4.2.6.8 and 6.1.1.4'
O O 0.0106 0.0060 'International Tables Vol C Tables 4.2.6.8 and 6.1.1.4'
Cl Cl 0.1484 0.1585 'International Tables Vol C Tables 4.2.6.8 and 6.1.1.4'
Zn Zn 0.2839 1.4301 'International Tables Vol C Tables 4.2.6.8 and 6.1.1.4'

loop_
_geom_angle_atom_site_label_1
_geom_angle_atom_site_label_2
_geom_angle_atom_site_label_3
_geom_angle
_geom_angle_site_symmetry_1
_geom_angle_site_symmetry_3
_geom_angle_publ_flag
N2 Zn1 N3 117.33(13) . . ?
N2 Zn1 N4 114.89(13) . . ?
N3 Zn1 N4 118.49(13) . . ?
N2 Zn1 N1S 100.37(13) . . ?
N3 Zn1 N1S 93.43(13) . . ?
N4 Zn1 N1S 106.98(13) . . ?
N2 Zn1 N1 80.98(13) . . ?
N3 Zn1 N1 78.83(13) . . ?
N4 Zn1 N1 79.49(12) . . ?
N1S Zn1 N1 171.76(13) . . ?
C1 N1 C11 112.9(3) . . ?
C1 N1 C21 113.8(3) . . ?
C11 N1 C21 111.6(3) . . ?
C1 N1 Zn1 104.4(2) . . ?
C11 N1 Zn1 107.1(2) . . ?
C21 N1 Zn1 106.4(2) . . ?
C6 N2 C2 119.2(4) . . ?
C6 N2 Zn1 125.4(3) . . ?
C2 N2 Zn1 114.9(3) . . ?
C12 N3 C16 118.2(4) . . ?
C12 N3 Zn1 116.2(3) . . ?
C16 N3 Zn1 125.6(3) . . ?
C22 N4 C26 118.3(3) . . ?
C22 N4 Zn1 113.8(2) . . ?
C26 N4 Zn1 127.1(3) . . ?
C2S N1S Zn1 177.8(4) . . ?
N1S C2S C3S 179.8(5) . . ?
N1 C1 C2 111.4(3) . . ?
N2 C2 C3 120.7(4) . . ?
N2 C2 C1 116.2(4) . . ?
C3 C2 C1 123.0(4) . . ?
C2 C3 C4 119.9(4) . . ?
C5 C4 C3 118.8(4) . . ?
C4 C5 C6 119.2(4) . . ?
N2 C6 C5 122.1(4) . . ?
N1 C11 C12 111.0(3) . . ?
N3 C12 C13 121.8(4) . . ?
N3 C12 C11 116.4(4) . . ?
C13 C12 C11 121.7(4) . . ?
C14 C13 C12 119.5(4) . . ?
C15 C14 C13 118.7(4) . . ?
C14 C15 C16 119.3(4) . . ?
N3 C16 C15 122.4(4) . . ?
N1 C21 C22 112.6(3) . . ?
N4 C22 C23 122.1(4) . . ?
N4 C22 C21 117.8(3) . . ?
C23 C22 C21 120.0(3) . . ?
C24 C23 C22 119.6(4) . . ?
C23 C24 C25 118.8(4) . . ?
C24 C25 C26 119.6(4) . . ?
N4 C26 C25 121.4(4) . . ?
N4 C26 C27 118.4(3) . . ?
C25 C26 C27 120.0(3) . . ?
C28 C27 C29 119.6(4) . 3_656 ?
C28 C27 C26 120.7(4) . . ?
C29 C27 C26 119.7(3) 3_656 . ?
C27 C28 C29 120.3(4) . . ?
C28 C29 C27 120.1(4) . 3_656 ?
O3" Cl1 O1 114.6(6) . . ?
O3" Cl1 O2' 129.5(8) . . ?
O1 Cl1 O2' 105.5(4) . . ?
O3" Cl1 O2 126.4(7) . . ?
O1 Cl1 O2 118.4(4) . . ?
O2' Cl1 O2 25.2(4) . . ?
O3" Cl1 O4' 67.5(8) . . ?
O1 Cl1 O4' 111.9(6) . . ?
O2' Cl1 O4' 123.8(7) . . ?
O2 Cl1 O4' 98.7(7) . . ?
O3" Cl1 O4 40.6(7) . . ?
O1 Cl1 O4 116.6(5) . . ?
O2' Cl1 O4 135.9(6) . . ?
O2 Cl1 O4 114.5(6) . . ?
O4' Cl1 O4 26.9(6) . . ?
O3" Cl1 O3' 39.4(7) . . ?
O1 Cl1 O3' 110.8(7) . . ?
O2' Cl1 O3' 98.7(8) . . ?
O2 Cl1 O3' 110.6(7) . . ?
O4' Cl1 O3' 105.2(10) . . ?
O4 Cl1 O3' 79.1(9) . . ?
O3" Cl1 O4" 104.9(9) . . ?
O1 Cl1 O4" 93.3(5) . . ?
O2' Cl1 O4" 102.1(7) . . ?
O2 Cl1 O4" 79.7(6) . . ?
O4' Cl1 O4" 37.6(6) . . ?
O4 Cl1 O4" 64.3(7) . . ?
O3' Cl1 O4" 142.5(9) . . ?
O3" Cl1 O3 61.2(9) . . ?
O1 Cl1 O3 97.4(7) . . ?
O2' Cl1 O3 84.9(7) . . ?
O2 Cl1 O3 103.8(7) . . ?
O4' Cl1 O3 127.9(10) . . ?
O4 Cl1 O3 101.5(9) . . ?
O3' Cl1 O3 22.7(8) . . ?
O4" Cl1 O3 165.1(9) . . ?
O8" Cl2 O7 119.0(7) . . ?
O8" Cl2 O5 116.2(6) . . ?
O7 Cl2 O5 123.8(5) . . ?
O8" Cl2 O6' 83.3(11) . . ?
O7 Cl2 O6' 82.1(11) . . ?
O5 Cl2 O6' 114.3(9) . . ?
O8" Cl2 O7' 122.6(7) . . ?
O7 Cl2 O7' 22.4(6) . . ?
O5 Cl2 O7' 111.6(6) . . ?
O6' Cl2 O7' 104.4(11) . . ?
O8" Cl2 O8' 30.1(7) . . ?
O7 Cl2 O8' 110.5(8) . . ?
O5 Cl2 O8' 111.6(7) . . ?
O6' Cl2 O8' 111.1(12) . . ?
O7' Cl2 O8' 103.0(8) . . ?
O8" Cl2 O6 56.4(8) . . ?
O7 Cl2 O6 108.6(8) . . ?
O5 Cl2 O6 109.5(6) . . ?
O6' Cl2 O6 31.2(9) . . ?
O7' Cl2 O6 130.3(9) . . ?
O8' Cl2 O6 86.4(9) . . ?
O8" Cl2 O6" 112.0(8) . . ?
O7 Cl2 O6" 72.1(7) . . ?
O5 Cl2 O6" 96.8(5) . . ?
O6' Cl2 O6" 28.9(9) . . ?
O7' Cl2 O6" 91.4(8) . . ?
O8' Cl2 O6" 140.0(9) . . ?
O6 Cl2 O6" 57.0(8) . . ?
O8" Cl2 O7" 119.9(8) . . ?
O7 Cl2 O7" 44.4(7) . . ?
O5 Cl2 O7" 98.2(6) . . ?
O6' Cl2 O7" 126.4(11) . . ?
O7' Cl2 O7" 22.0(6) . . ?
O8' Cl2 O7" 93.0(9) . . ?
O6 Cl2 O7" 150.4(8) . . ?
O6" Cl2 O7" 110.8(8) . . ?
O8" Cl2 O8 43.0(9) . . ?
O7 Cl2 O8 108.9(8) . . ?
O5 Cl2 O8 103.8(7) . . ?
O6' Cl2 O8 124.5(11) . . ?
O7' Cl2 O8 96.8(8) . . ?
O8' Cl2 O8 13.4(10) . . ?
O6 Cl2 O8 99.4(8) . . ?
O6" Cl2 O8 153.2(8) . . ?
O7" Cl2 O8 83.3(8) . . ?
N4S C5S C6S 165.7(18) . . ?
N7S C8S C9S 171.1(14) . . ?
N7S' C8S' C9S' 174(2) . . ?

loop_
_geom_bond_atom_site_label_1
_geom_bond_atom_site_label_2
_geom_bond_distance
_geom_bond_site_symmetry_2
_geom_bond_publ_flag
Zn1 N2 2.036(3) . ?
Zn1 N3 2.078(3) . ?
Zn1 N4 2.085(3) . ?
Zn1 N1S 2.089(3) . ?
Zn1 N1 2.199(3) . ?
N1 C1 1.466(6) . ?
N1 C11 1.467(5) . ?
N1 C21 1.468(5) . ?
N2 C6 1.343(5) . ?
N2 C2 1.349(5) . ?
N3 C12 1.341(5) . ?
N3 C16 1.346(5) . ?
N4 C22 1.353(5) . ?
N4 C26 1.355(5) . ?
N1S C2S 1.131(5) . ?
C2S C3S 1.456(6) . ?
C1 C2 1.511(6) . ?
C2 C3 1.379(6) . ?
C3 C4 1.385(7) . ?
C4 C5 1.369(7) . ?
C5 C6 1.379(6) . ?
C11 C12 1.513(6) . ?
C12 C13 1.379(6) . ?
C13 C14 1.379(7) . ?
C14 C15 1.369(7) . ?
C15 C16 1.374(6) . ?
C21 C22 1.518(5) . ?
C22 C23 1.375(5) . ?
C23 C24 1.374(6) . ?
C24 C25 1.382(6) . ?
C25 C26 1.384(5) . ?
C26 C27 1.485(5) . ?
C27 C28 1.390(6) . ?
C27 C29 1.391(6) 3_656 ?
C28 C29 1.391(5) . ?
C29 C27 1.391(6) 3_656 ?
Cl1 O3" 1.409(7) . ?
Cl1 O1 1.417(3) . ?
Cl1 O2' 1.421(6) . ?
Cl1 O2 1.427(6) . ?
Cl1 O4' 1.428(7) . ?
Cl1 O4 1.431(7) . ?
Cl1 O3' 1.439(7) . ?
Cl1 O4" 1.463(7) . ?
Cl1 O3 1.472(7) . ?
Cl2 O8" 1.399(7) . ?
Cl2 O7 1.404(7) . ?
Cl2 O5 1.418(3) . ?
Cl2 O6' 1.435(8) . ?
Cl2 O7' 1.440(6) . ?
Cl2 O8' 1.459(7) . ?
Cl2 O6 1.464(7) . ?
Cl2 O6" 1.467(7) . ?
Cl2 O7" 1.469(7) . ?
Cl2 O8 1.487(7) . ?
N4S C5S 1.128(9) . ?
C5S C6S 1.483(10) . ?
N7S C8S 1.140(9) . ?
C8S C9S 1.467(10) . ?
N7S' C8S' 1.167(10) . ?
C8S' C9S' 1.437(10) . ?
